data_4020824
loop_
_publ_author_name
'Ken Tsutsumi'
'Hiroaki Nakano'
'Akinori Furutani'
'Katsunori Endou'
'Abdurshit Merpuge'
'Takuya Shintani'
'Tsumoru Morimoto'
'Kiyomi Kakiuchi'

_publ_section_title
;
 Novel Enhancement of Diastereoselectivity of [2 + 2] Photocycloaddition
 of Chiral Cyclohexenones to Ethylene by Adding Naphthalenes
;
_journal_name_full 'Journal of Organic Chemistry'
_journal_page_first 785
_journal_page_last 789
_journal_paper_doi 10.1021/jo0354746
_journal_volume 69
_journal_year 2004
_chemical_formula_moiety 'C29 H36 O3 '
_chemical_formula_sum 'C29 H36 O3'
_chemical_formula_weight 432.60
_space_group_IT_number 19
_symmetry_cell_setting orthorhombic
_symmetry_Int_Tables_number 19
_symmetry_space_group_name_Hall 'P 2ac 2ab'
_symmetry_space_group_name_H-M 'P 21 21 21'
_cell_angle_alpha 90
_cell_angle_beta 90
_cell_angle_gamma 90
_cell_formula_units_Z 4
_cell_length_a 11.0801(9)
_cell_length_b 20.731(2)
_cell_length_c 10.8500(9)
_cell_measurement_temperature 296.2
_cell_volume 2492.2(4)
_exptl_crystal_density_diffrn 1.153
_cod_original_formula_sum 'C29 H36 O3 '
_cod_database_code 4020824

loop_
_symmetry_equiv_pos_as_xyz
x,y,z
1/2-x,-y,1/2+z
1/2+x,1/2-y,-z
-x,1/2+y,1/2-z

loop_
_atom_site_label
_atom_site_type_symbol
_atom_site_fract_x
_atom_site_fract_y
_atom_site_fract_z
_atom_site_U_iso_or_equiv
_atom_site_adp_type
_atom_site_occupancy
_atom_site_calc_flag
_atom_site_refinement_flags
_atom_site_disorder_assembly
_atom_site_disorder_group
O(1) O -1.1297(3) -0.1409(1) -0.6635(4) 0.152(1) Uani 1.00 d . . .
O(2) O -1.1020(2) -0.3324(1) -0.4724(3) 0.0920(9) Uani 1.00 d . . .
O(3) O -0.9615(2) -0.39757(8) -0.5560(2) 0.0572(6) Uani 1.00 d . . .
C(1) C -1.0191(3) -0.2378(1) -0.6690(3) 0.067(1) Uani 1.00 d . . .
C(2) C -0.9428(3) -0.2865(1) -0.5952(3) 0.065(1) Uani 1.00 d . . .
C(3) C -0.8691(4) -0.2530(2) -0.4947(4) 0.100(1) Uani 1.00 d . . .
C(4) C -0.9440(6) -0.2043(2) -0.4212(4) 0.125(2) Uani 1.00 d . . .
C(5) C -0.9844(5) -0.1507(2) -0.5085(4) 0.118(2) Uani 1.00 d . . .
C(6) C -1.0530(4) -0.1737(2) -0.6170(4) 0.093(1) Uani 1.00 d . . .
C(7) C -0.9183(4) -0.2378(2) -0.7682(3) 0.093(1) Uani 1.00 d . . .
C(8) C -0.8708(4) -0.3016(2) -0.7130(3) 0.087(1) Uani 1.00 d . . .
C(9) C -1.0126(3) -0.3400(2) -0.5347(3) 0.062(1) Uani 1.00 d . . .
C(10) C -0.9996(3) -0.4525(1) -0.4795(3) 0.0547(9) Uani 1.00 d . . .
C(11) C -1.0319(3) -0.5093(1) -0.5620(3) 0.0594(9) Uani 1.00 d . . .
C(12) C -1.0502(4) -0.5684(1) -0.4781(3) 0.082(1) Uani 1.00 d . . .
C(13) C -0.9463(4) -0.5802(2) -0.3891(4) 0.092(1) Uani 1.00 d . . .
C(14) C -0.9166(3) -0.5228(2) -0.3097(3) 0.077(1) Uani 1.00 d . . .
C(15) C -0.8953(3) -0.4645(1) -0.3929(3) 0.067(1) Uani 1.00 d . . .
C(16) C -0.8088(4) -0.5350(2) -0.2236(3) 0.104(1) Uani 1.00 d . . .
C(17) C -1.1418(3) -0.4977(1) -0.6508(3) 0.0615(10) Uani 1.00 d . . .
C(18) C -1.2515(3) -0.4712(1) -0.5810(3) 0.073(1) Uani 1.00 d . . .
C(19) C -1.1822(3) -0.5614(1) -0.7094(3) 0.085(1) Uani 1.00 d . . .
C(20) C -1.1061(3) -0.4531(2) -0.7599(3) 0.063(1) Uani 1.00 d . . .
C(21) C -1.0108(3) -0.4736(2) -0.8400(3) 0.073(1) Uani 1.00 d . . .
C(22) C -0.9789(4) -0.4384(2) -0.9419(4) 0.093(1) Uani 1.00 d . . .
C(23) C -1.0399(4) -0.3826(2) -0.9737(3) 0.092(1) Uani 1.00 d . . .
C(24) C -1.0071(6) -0.3476(3) -1.0811(4) 0.146(2) Uani 1.00 d . . .
C(25) C -1.0631(8) -0.2949(3) -1.1096(5) 0.165(3) Uani 1.00 d . . .
C(26) C -1.1629(6) -0.2700(2) -1.0337(5) 0.149(3) Uani 1.00 d . . .
C(27) C -1.1992(4) -0.3049(2) -0.9290(4) 0.108(2) Uani 1.00 d . . .
C(28) C -1.1353(4) -0.3616(2) -0.8971(3) 0.082(1) Uani 1.00 d . . .
C(29) C -1.1676(3) -0.3984(2) -0.7883(3) 0.070(1) Uani 1.00 d . . .
H(1) H -1.0904 -0.2598 -0.7038 0.0859 Uiso 1.00 calc . . .
H(2) H -0.8311 -0.2864 -0.4422 0.1230 Uiso 1.00 calc . . .
H(3) H -0.8001 -0.2313 -0.5335 0.1230 Uiso 1.00 calc . . .
H(4) H -1.0113 -0.2288 -0.3871 0.1447 Uiso 1.00 calc . . .
H(5) H -0.8966 -0.1902 -0.3515 0.1447 Uiso 1.00 calc . . .
H(6) H -1.0335 -0.1216 -0.4612 0.1346 Uiso 1.00 calc . . .
H(7) H -0.9136 -0.1278 -0.5341 0.1346 Uiso 1.00 calc . . .
H(8) H -0.9424 -0.2397 -0.8531 0.1067 Uiso 1.00 calc . . .
H(9) H -0.8624 -0.2016 -0.7612 0.1067 Uiso 1.00 calc . . .
H(10) H -0.7851 -0.3034 -0.7026 0.0981 Uiso 1.00 calc . . .
H(11) H -0.8963 -0.3389 -0.7567 0.0981 Uiso 1.00 calc . . .
H(12) H -1.0680 -0.4398 -0.4301 0.0720 Uiso 1.00 calc . . .
H(13) H -0.9584 -0.5180 -0.6117 0.0778 Uiso 1.00 calc . . .
H(14) H -1.1198 -0.5628 -0.4259 0.0968 Uiso 1.00 calc . . .
H(15) H -1.0630 -0.6076 -0.5247 0.0968 Uiso 1.00 calc . . .
H(16) H -0.9603 -0.6184 -0.3401 0.1033 Uiso 1.00 calc . . .
H(17) H -0.8744 -0.5913 -0.4404 0.1033 Uiso 1.00 calc . . .
H(18) H -0.9857 -0.5147 -0.2604 0.0889 Uiso 1.00 calc . . .
H(19) H -0.8223 -0.4727 -0.4437 0.0866 Uiso 1.00 calc . . .
H(20) H -0.8766 -0.4272 -0.3445 0.0866 Uiso 1.00 calc . . .
H(21) H -0.8201 -0.5690 -0.1686 0.1296 Uiso 1.00 calc . . .
H(22) H -0.7353 -0.5422 -0.2703 0.1296 Uiso 1.00 calc . . .
H(23) H -0.7925 -0.4957 -0.1746 0.1296 Uiso 1.00 calc . . .
H(24) H -1.2330 -0.4297 -0.5448 0.0955 Uiso 1.00 calc . . .
H(25) H -1.3189 -0.4636 -0.6374 0.0955 Uiso 1.00 calc . . .
H(26) H -1.2777 -0.4993 -0.5189 0.0955 Uiso 1.00 calc . . .
H(27) H -1.2039 -0.5932 -0.6490 0.1098 Uiso 1.00 calc . . .
H(28) H -1.2440 -0.5577 -0.7680 0.1098 Uiso 1.00 calc . . .
H(29) H -1.1119 -0.5815 -0.7544 0.1098 Uiso 1.00 calc . . .
H(30) H -0.9650 -0.5119 -0.8194 0.0954 Uiso 1.00 calc . . .
H(31) H -0.9133 -0.4538 -0.9996 0.1207 Uiso 1.00 calc . . .
H(32) H -0.9379 -0.3558 -1.1363 0.1563 Uiso 1.00 calc . . .
H(33) H -1.0562 -0.2637 -1.1765 0.1796 Uiso 1.00 calc . . .
H(34) H -1.2151 -0.2290 -1.0555 0.1765 Uiso 1.00 calc . . .
H(35) H -1.2685 -0.2864 -0.8760 0.1421 Uiso 1.00 calc . . .
H(36) H -1.2362 -0.3818 -0.7362 0.0927 Uiso 1.00 calc . . .

loop_
_atom_site_aniso_label
_atom_site_aniso_U_11
_atom_site_aniso_U_22
_atom_site_aniso_U_33
_atom_site_aniso_U_12
_atom_site_aniso_U_13
_atom_site_aniso_U_23
O(1) 0.128(3) 0.085(2) 0.245(4) 0.034(2) -0.003(3) 0.027(2)
O(2) 0.074(2) 0.058(1) 0.143(2) 0.002(1) 0.040(2) 0.000(2)
O(3) 0.066(1) 0.043(1) 0.063(1) -0.004(1) 0.002(1) 0.005(1)
C(1) 0.068(2) 0.052(2) 0.082(2) -0.011(2) -0.017(2) -0.001(2)
C(2) 0.065(2) 0.043(2) 0.088(2) -0.010(1) -0.007(2) 0.006(1)
C(3) 0.101(3) 0.099(3) 0.101(3) -0.051(2) -0.042(2) 0.017(2)
C(4) 0.203(6) 0.100(3) 0.071(3) -0.061(3) -0.005(3) -0.021(2)
C(5) 0.173(5) 0.073(3) 0.107(3) -0.020(3) 0.037(3) -0.028(2)
C(6) 0.107(3) 0.050(2) 0.122(3) -0.010(2) 0.036(3) 0.004(2)
C(7) 0.125(4) 0.067(2) 0.088(3) 0.006(2) 0.032(2) 0.005(2)
C(8) 0.095(3) 0.059(2) 0.106(3) -0.010(2) 0.030(2) 0.004(2)
C(9) 0.064(2) 0.047(2) 0.074(2) -0.004(2) -0.005(2) 0.000(2)
C(10) 0.060(2) 0.046(2) 0.058(2) -0.005(2) 0.006(2) 0.005(1)
C(11) 0.070(2) 0.047(2) 0.060(2) -0.003(2) 0.009(2) -0.001(1)
C(12) 0.100(3) 0.055(2) 0.091(3) -0.016(2) 0.006(2) 0.020(2)
C(13) 0.106(3) 0.068(2) 0.101(3) 0.005(2) 0.003(2) 0.036(2)
C(14) 0.071(2) 0.092(2) 0.069(2) 0.006(2) 0.015(2) 0.025(2)
C(15) 0.066(2) 0.075(2) 0.061(2) 0.006(2) 0.002(2) 0.006(2)
C(16) 0.091(3) 0.133(3) 0.087(3) 0.016(3) -0.006(2) 0.042(3)
C(17) 0.071(2) 0.052(2) 0.061(2) -0.009(2) 0.005(1) -0.004(1)
C(18) 0.065(2) 0.078(2) 0.076(2) -0.005(2) 0.006(2) 0.000(2)
C(19) 0.109(3) 0.065(2) 0.083(2) -0.035(2) 0.010(3) -0.016(2)
C(20) 0.071(2) 0.059(2) 0.058(2) -0.020(2) -0.004(2) -0.007(1)
C(21) 0.077(3) 0.078(2) 0.065(2) -0.012(2) 0.003(2) -0.008(2)
C(22) 0.109(4) 0.108(3) 0.062(2) -0.024(3) 0.000(3) -0.004(2)
C(23) 0.109(3) 0.106(3) 0.060(2) -0.037(2) -0.016(2) 0.008(2)
C(24) 0.217(7) 0.149(5) 0.071(3) -0.083(4) -0.006(4) 0.033(3)
C(25) 0.247(8) 0.151(5) 0.099(4) -0.077(4) -0.034(4) 0.041(4)
C(26) 0.218(7) 0.115(4) 0.114(4) -0.041(4) -0.079(4) 0.047(3)
C(27) 0.128(4) 0.083(3) 0.113(3) -0.014(2) -0.046(3) 0.008(2)
C(28) 0.103(3) 0.075(2) 0.069(2) -0.033(2) -0.030(2) 0.006(2)
C(29) 0.082(3) 0.060(2) 0.069(2) -0.015(2) -0.013(2) -0.005(2)

loop_
_geom_bond_atom_site_label_1
_geom_bond_atom_site_label_2
_geom_bond_distance
_geom_bond_site_symmetry_1
_geom_bond_site_symmetry_2
_geom_bond_publ_flag
O(1) C(6) 1.200(5) . . yes
O(2) C(9) 1.209(4) . . yes
O(3) C(9) 1.342(4) . . yes
O(3) C(10) 1.472(3) . . yes
C(1) C(2) 1.541(4) . . yes
C(1) C(6) 1.492(5) . . yes
C(1) C(7) 1.551(5) . . yes
C(2) C(3) 1.528(5) . . yes
C(2) C(8) 1.539(4) . . yes
C(2) C(9) 1.504(4) . . yes
C(3) C(4) 1.532(6) . . yes
C(4) C(5) 1.527(6) . . yes
C(5) C(6) 1.481(6) . . yes
C(7) C(8) 1.544(5) . . yes
C(10) C(11) 1.522(4) . . yes
C(10) C(15) 1.511(4) . . yes
C(11) C(12) 1.540(4) . . yes
C(11) C(17) 1.571(4) . . yes
C(12) C(13) 1.522(5) . . yes
C(13) C(14) 1.506(5) . . yes
C(14) C(15) 1.526(4) . . yes
C(14) C(16) 1.536(5) . . yes
C(17) C(18) 1.535(4) . . yes
C(17) C(19) 1.533(4) . . yes
C(17) C(20) 1.552(4) . . yes
C(20) C(21) 1.431(4) . . yes
C(20) C(29) 1.359(4) . . yes
C(21) C(22) 1.371(4) . . yes
C(22) C(23) 1.383(5) . . yes
C(23) C(24) 1.421(5) . . yes
C(23) C(28) 1.412(5) . . yes
C(24) C(25) 1.294(8) . . yes
C(25) C(26) 1.472(8) . . yes
C(26) C(27) 1.405(6) . . yes
C(27) C(28) 1.415(5) . . yes
C(28) C(29) 1.451(4) . . yes

loop_
_cod_related_entry_id
_cod_related_entry_database
_cod_related_entry_code
1 ChemSpider 9628123
